data_2235278
loop_
_publ_author_name
'Allen, Joshua L.'
'Paillard, Elie'
'Boyle, Paul D.'
'Henderson, Wesley A.'

_publ_section_title
;
 Lithium bis(2-methyllactato)borate monohydrate
;
_journal_coeditor_code VN2036
_journal_issue 6
_journal_name_full 'Acta Crystallographica Section E'
_journal_page_first m749
_journal_paper_doi 10.1107/S1600536812017540
_journal_volume 68
_journal_year 2012
_chemical_formula_iupac '[Li (C8 H12 B O6) (H2 O)]'
_chemical_formula_moiety 'C8 H14 B Li O7'
_chemical_formula_sum 'C8 H14 B Li O7'
_chemical_formula_weight 239.94
_chemical_name_systematic
;
poly[[aqualithium(I)]-\m-3,3,8,8-tetramethyl-1,4,6,9-tetraoxa-5\l^4^-
borataspiro[4.4]nonane-2,7-dione]
;
_space_group_IT_number 61
_symmetry_cell_setting orthorhombic
_symmetry_space_group_name_Hall '-P 2ac 2ab'
_symmetry_space_group_name_H-M 'P b c a'
_atom_sites_solution_hydrogens geom
_atom_sites_solution_primary direct
_atom_sites_solution_secondary difmap
_audit_creation_method SHELXL-97
_cell_angle_alpha 90.00
_cell_angle_beta 90.00
_cell_angle_gamma 90.00
_cell_formula_units_Z 8
_cell_length_a 12.7034(4)
_cell_length_b 11.3939(4)
_cell_length_c 15.8258(5)
_cell_measurement_reflns_used 9969
_cell_measurement_temperature 110
_cell_measurement_theta_max 35.02
_cell_measurement_theta_min 2.72
_cell_volume 2290.65(13)
_computing_cell_refinement '<i>SAINT</i> (Bruker, 2007)'
_computing_data_collection '<i>APEX2</i> (Bruker, 2007)'
_computing_data_reduction '<i>SAINT</i> (Bruker, 2007)'
_computing_molecular_graphics '<i>ORTEP-3</i> (Farrugia, 1997)'
_computing_publication_material 'cif2tables.py (Boyle, 2008)'
_computing_structure_refinement '<i>XL</i> (Sheldrick, 2008)'
_computing_structure_solution '<i>SIR92</i> (Altomare <i>et al.</i>, 1994)'
_diffrn_ambient_temperature 110
_diffrn_measured_fraction_theta_full 0.995
_diffrn_measured_fraction_theta_max 0.946
_diffrn_measurement_device_type 'Bruker--Nonius Kappa X8 APEXII'
_diffrn_measurement_method '\w and \f scans'
_diffrn_radiation_monochromator graphite
_diffrn_radiation_source 'fine-focus sealed tube'
_diffrn_radiation_type MoK\a
_diffrn_radiation_wavelength 0.71073
_diffrn_reflns_av_R_equivalents 0.0369
_diffrn_reflns_av_sigmaI/netI 0.0263
_diffrn_reflns_limit_h_max 21
_diffrn_reflns_limit_h_min -21
_diffrn_reflns_limit_k_max 19
_diffrn_reflns_limit_k_min -19
_diffrn_reflns_limit_l_max 26
_diffrn_reflns_limit_l_min -24
_diffrn_reflns_number 97648
_diffrn_reflns_theta_full 35.90
_diffrn_reflns_theta_max 37.41
_diffrn_reflns_theta_min 2.57
_diffrn_standards_decay_% 0
_diffrn_standards_interval_count 0
_diffrn_standards_interval_time 0
_diffrn_standards_number 0
_exptl_absorpt_coefficient_mu 0.118
_exptl_absorpt_correction_T_max 0.9791
_exptl_absorpt_correction_T_min 0.9611
_exptl_absorpt_correction_type multi-scan
_exptl_absorpt_process_details '(SADABS; Bruker, 2007)'
_exptl_crystal_colour colourless
_exptl_crystal_density_diffrn 1.392
_exptl_crystal_density_method 'not measured'
_exptl_crystal_description prism
_exptl_crystal_F_000 1008
_exptl_crystal_size_max 0.34
_exptl_crystal_size_mid 0.23
_exptl_crystal_size_min 0.18
_refine_diff_density_max 0.507
_refine_diff_density_min -0.257
_refine_ls_extinction_method none
_refine_ls_goodness_of_fit_ref 1.048
_refine_ls_hydrogen_treatment refall
_refine_ls_matrix_type full
_refine_ls_number_parameters 210
_refine_ls_number_reflns 5663
_refine_ls_number_restraints 0
_refine_ls_restrained_S_all 1.048
_refine_ls_R_factor_all 0.0521
_refine_ls_R_factor_gt 0.0357
_refine_ls_shift/su_max 0.001
_refine_ls_shift/su_mean 0.000
_refine_ls_structure_factor_coef Fsqd
_refine_ls_weighting_details 'calc w=1/[\s^2^(Fo^2^)+(0.0519P)^2^+0.3146P] where P=(Fo^2^+2Fc^2^)/3'
_refine_ls_weighting_scheme calc
_refine_ls_wR_factor_gt 0.0903
_refine_ls_wR_factor_ref 0.0980
_reflns_number_gt 4436
_reflns_number_total 5663
_reflns_threshold_expression I>2sigma(I)
_cod_data_source_file vn2036.cif
_cod_data_source_block I
_cod_database_code 2235278
_cod_database_fobs_code 2235278

loop_
_symmetry_equiv_pos_as_xyz
'x, y, z'
'-x+1/2, y+1/2, z'
'x, -y+1/2, z+1/2'
'-x+1/2, -y, z+1/2'
'-x, -y, -z'
'x-1/2, -y-1/2, -z'
'-x, y-1/2, -z-1/2'
'x-1/2, y, -z-1/2'

loop_
_atom_site_type_symbol
_atom_site_label
_atom_site_fract_x
_atom_site_fract_y
_atom_site_fract_z
_atom_site_U_iso_or_equiv
_atom_site_adp_type
_atom_site_calc_flag
_atom_site_occupancy
_atom_site_symmetry_multiplicity
Li Li1 0.50924(9) 0.90999(11) 0.30769(8) 0.0141(2) Uani d 1 1
O O1 0.36589(3) 0.97594(4) 0.31383(3) 0.01110(9) Uani d 1 1
O O2 0.21632(3) 1.07434(4) 0.36227(3) 0.01158(9) Uani d 1 1
O O3 0.09643(4) 1.00827(4) 0.27079(3) 0.01399(9) Uani d 1 1
O O4 0.38947(4) 1.16989(4) 0.37533(3) 0.01216(9) Uani d 1 1
O O5 0.34797(4) 1.01520(4) 0.46522(3) 0.01186(9) Uani d 1 1
O O6 0.42797(4) 1.07518(5) 0.58279(3) 0.01560(10) Uani d 1 1
B B1 0.33286(5) 1.05967(6) 0.37751(4) 0.01016(11) Uani d 1 1
C C1 0.28304(4) 0.95743(5) 0.25349(4) 0.00955(10) Uani d 1 1
C C2 0.18775(5) 1.01423(5) 0.29565(4) 0.01021(10) Uani d 1 1
C C3 0.30791(5) 1.02291(6) 0.17184(4) 0.01333(11) Uani d 1 1
H H3A 0.3167(9) 1.1064(10) 0.1823(7) 0.024(3) Uiso d 1 1
H H3B 0.2509(10) 1.0133(10) 0.1323(7) 0.023(3) Uiso d 1 1
H H3C 0.3744(9) 0.9899(9) 0.1465(7) 0.020(2) Uiso d 1 1
C C4 0.26552(5) 0.82752(5) 0.23795(4) 0.01314(11) Uani d 1 1
H H4A 0.3291(9) 0.7933(10) 0.2120(7) 0.025(3) Uiso d 1 1
H H4B 0.2057(9) 0.8176(9) 0.1987(7) 0.020(2) Uiso d 1 1
H H4C 0.2505(8) 0.7861(9) 0.2889(7) 0.019(2) Uiso d 1 1
C C5 0.42313(5) 1.20239(5) 0.45830(4) 0.01192(11) Uani d 1 1
C C6 0.40175(5) 1.09179(5) 0.50964(4) 0.01110(11) Uani d 1 1
C C7 0.35561(7) 1.30226(7) 0.49223(5) 0.02424(16) Uani d 1 1
H H7A 0.3687(10) 1.3751(11) 0.4564(8) 0.033(3) Uiso d 1 1
H H7B 0.3770(11) 1.3184(12) 0.5514(9) 0.041(3) Uiso d 1 1
H H7C 0.2815(11) 1.2823(12) 0.4919(8) 0.036(3) Uiso d 1 1
C C8 0.53960(6) 1.23386(7) 0.45795(5) 0.01929(13) Uani d 1 1
H H8A 0.5830(10) 1.1701(11) 0.4330(8) 0.032(3) Uiso d 1 1
H H8B 0.5636(9) 1.2482(10) 0.5166(8) 0.030(3) Uiso d 1 1
H H8C 0.5506(9) 1.3071(10) 0.4247(7) 0.026(3) Uiso d 1 1
O O1W 0.51220(4) 0.74779(4) 0.26871(3) 0.01548(10) Uani d 1 1
H H1WA 0.5426(12) 0.7243(12) 0.2236(10) 0.046(4) Uiso d 1 1
H H1WB 0.4774(11) 0.6878(12) 0.2863(9) 0.041(3) Uiso d 1 1

loop_
_atom_site_aniso_label
_atom_site_aniso_U_11
_atom_site_aniso_U_22
_atom_site_aniso_U_33
_atom_site_aniso_U_12
_atom_site_aniso_U_13
_atom_site_aniso_U_23
Li1 0.0132(5) 0.0162(5) 0.0128(5) 0.0010(4) -0.0010(4) 0.0001(4)
O1 0.00863(17) 0.0148(2) 0.00990(19) 0.00106(14) -0.00213(14) -0.00282(15)
O2 0.00987(18) 0.01454(19) 0.0103(2) 0.00099(14) -0.00098(14) -0.00277(15)
O3 0.00931(18) 0.0180(2) 0.0147(2) 0.00129(15) -0.00238(16) -0.00252(17)
O4 0.0154(2) 0.01258(19) 0.00853(18) -0.00325(15) -0.00187(15) 0.00066(15)
O5 0.01270(19) 0.01361(19) 0.00925(19) -0.00208(15) -0.00121(15) 0.00105(15)
O6 0.0148(2) 0.0233(2) 0.0087(2) 0.00015(17) -0.00136(16) 0.00053(17)
B1 0.0099(2) 0.0121(3) 0.0085(3) -0.0002(2) -0.0005(2) -0.0001(2)
C1 0.0085(2) 0.0109(2) 0.0092(2) -0.00022(17) -0.00104(18) -0.00056(19)
C2 0.0104(2) 0.0109(2) 0.0094(2) 0.00061(18) -0.00024(18) 0.00053(18)
C3 0.0150(3) 0.0149(3) 0.0101(2) -0.0014(2) 0.0006(2) 0.0015(2)
C4 0.0122(2) 0.0107(2) 0.0166(3) -0.00059(18) -0.0002(2) -0.0010(2)
C5 0.0137(2) 0.0123(2) 0.0098(2) -0.00051(19) -0.00179(19) -0.00122(19)
C6 0.0093(2) 0.0145(2) 0.0095(2) 0.00077(18) 0.00041(18) -0.0008(2)
C7 0.0333(4) 0.0180(3) 0.0214(3) 0.0094(3) 0.0012(3) -0.0049(3)
C8 0.0167(3) 0.0213(3) 0.0198(3) -0.0076(2) -0.0040(2) 0.0027(3)
O1W 0.0147(2) 0.0146(2) 0.0172(2) -0.00084(16) 0.00323(17) -0.00317(17)

loop_
_atom_type_symbol
_atom_type_description
_atom_type_scat_dispersion_real
_atom_type_scat_dispersion_imag
_atom_type_scat_source
C C 0.0033 0.0016 'International Tables Vol C Tables 4.2.6.8 and 6.1.1.4'
H H 0.0000 0.0000 'International Tables Vol C Tables 4.2.6.8 and 6.1.1.4'
B B 0.0013 0.0007 'International Tables Vol C Tables 4.2.6.8 and 6.1.1.4'
Li Li -0.0003 0.0001 'International Tables Vol C Tables 4.2.6.8 and 6.1.1.4'
O O 0.0106 0.0060 'International Tables Vol C Tables 4.2.6.8 and 6.1.1.4'

loop_
_geom_angle_atom_site_label_1
_geom_angle_atom_site_label_2
_geom_angle_atom_site_label_3
_geom_angle_site_symmetry_1
_geom_angle_site_symmetry_3
_geom_angle
O6 Li1 O1W 5_676 . 111.23(6)
O6 Li1 O1 5_676 . 107.84(6)
O1W Li1 O1 . . 113.25(6)
O6 Li1 O3 5_676 8_656 106.33(6)
O1W Li1 O3 . 8_656 108.83(6)
O1 Li1 O3 . 8_656 109.12(6)
C1 O1 B1 . . 110.28(5)
C1 O1 Li1 . . 125.99(5)
B1 O1 Li1 . . 123.51(5)
C2 O2 B1 . . 110.05(5)
C2 O3 Li1 . 8_556 138.72(6)
C5 O4 B1 . . 110.58(5)
C6 O5 B1 . . 109.87(5)
C6 O6 Li1 . 5_676 163.55(6)
O4 B1 O1 . . 114.25(5)
O4 B1 O5 . . 104.66(5)
O1 B1 O5 . . 112.74(5)
O4 B1 O2 . . 112.80(5)
O1 B1 O2 . . 104.22(5)
O5 B1 O2 . . 108.23(5)
O1 C1 C4 . . 111.01(5)
O1 C1 C3 . . 109.85(5)
C4 C1 C3 . . 111.74(5)
O1 C1 C2 . . 103.20(5)
C4 C1 C2 . . 111.60(5)
C3 C1 C2 . . 109.10(5)
O3 C2 O2 . . 123.33(6)
O3 C2 C1 . . 125.90(6)
O2 C2 C1 . . 110.74(5)
C1 C3 H3A . . 111.0(7)
C1 C3 H3B . . 109.8(7)
H3A C3 H3B . . 107.9(9)
C1 C3 H3C . . 109.2(6)
H3A C3 H3C . . 109.7(9)
H3B C3 H3C . . 109.3(10)
C1 C4 H4A . . 109.4(7)
C1 C4 H4B . . 109.1(6)
H4A C4 H4B . . 108.8(9)
C1 C4 H4C . . 112.0(6)
H4A C4 H4C . . 108.7(9)
H4B C4 H4C . . 108.7(9)
O4 C5 C8 . . 110.39(5)
O4 C5 C7 . . 110.42(6)
C8 C5 C7 . . 111.88(6)
O4 C5 C6 . . 102.84(5)
C8 C5 C6 . . 111.71(5)
C7 C5 C6 . . 109.24(6)
O6 C6 O5 . . 123.19(6)
O6 C6 C5 . . 125.87(6)
O5 C6 C5 . . 110.92(5)
C5 C7 H7A . . 108.7(7)
C5 C7 H7B . . 108.4(8)
H7A C7 H7B . . 109.3(11)
C5 C7 H7C . . 111.7(8)
H7A C7 H7C . . 110.3(11)
H7B C7 H7C . . 108.4(11)
C5 C8 H8A . . 111.6(7)
C5 C8 H8B . . 109.5(7)
H8A C8 H8B . . 108.8(10)
C5 C8 H8C . . 109.6(7)
H8A C8 H8C . . 109.0(10)
H8B C8 H8C . . 108.3(9)
Li1 O1W H1WA . . 124.8(9)
Li1 O1W H1WB . . 129.9(9)
H1WA O1W H1WB . . 104.7(13)

loop_
_geom_bond_atom_site_label_1
_geom_bond_atom_site_label_2
_geom_bond_site_symmetry_2
_geom_bond_distance
_geom_bond_publ_flag
Li1 O1 . 1.9725(13) yes
Li1 O1W . 1.9487(13) yes
Li1 O3 8_656 2.0059(13) yes
Li1 O6 5_676 1.9155(13) yes
O1 C1 . 1.4366(7) ?
O1 B1 . 1.4498(8) ?
O2 C2 . 1.3086(7) ?
O2 B1 . 1.5094(8) ?
O3 C2 . 1.2268(7) ?
O3 Li1 8_556 2.0059(13) ?
O4 C5 . 1.4297(8) ?
O4 B1 . 1.4476(8) ?
O5 C6 . 1.3125(8) ?
O5 B1 . 1.4901(8) ?
O6 C6 . 1.2193(8) ?
O6 Li1 5_676 1.9155(13) ?
C1 C4 . 1.5169(8) ?
C1 C3 . 1.5251(9) ?
C1 C2 . 1.5263(8) ?
C3 H3A . 0.972(11) ?
C3 H3B . 0.963(12) ?
C3 H3C . 1.007(11) ?
C4 H4A . 0.987(12) ?
C4 H4B . 0.988(11) ?
C4 H4C . 0.953(11) ?
C5 C8 . 1.5223(9) ?
C5 C7 . 1.5228(10) ?
C5 C6 . 1.5238(9) ?
C7 H7A . 1.019(13) ?
C7 H7B . 0.993(14) ?
C7 H7C . 0.968(13) ?
C8 H8A . 0.994(13) ?
C8 H8B . 0.990(12) ?
C8 H8C . 0.997(12) ?
O1W H1WA . 0.854(16) ?
O1W H1WB . 0.861(14) ?

loop_
_geom_torsion_atom_site_label_1
_geom_torsion_atom_site_label_2
_geom_torsion_atom_site_label_3
_geom_torsion_atom_site_label_4
_geom_torsion_site_symmetry_1
_geom_torsion
O6 Li1 O1 C1 5_676 -163.76(5)
O1W Li1 O1 C1 . -40.24(9)
O3 Li1 O1 C1 8_656 81.15(8)
O6 Li1 O1 B1 5_676 22.04(9)
O1W Li1 O1 B1 . 145.56(6)
O3 Li1 O1 B1 8_656 -93.05(7)
C5 O4 B1 O1 . -132.62(5)
C5 O4 B1 O5 . -8.84(6)
C5 O4 B1 O2 . 108.60(6)
C1 O1 B1 O4 . -112.92(6)
Li1 O1 B1 O4 . 62.07(8)
C1 O1 B1 O5 . 127.75(5)
Li1 O1 B1 O5 . -57.25(8)
C1 O1 B1 O2 . 10.61(6)
Li1 O1 B1 O2 . -174.39(5)
C6 O5 B1 O4 . 2.75(6)
C6 O5 B1 O1 . 127.49(5)
C6 O5 B1 O2 . -117.77(5)
C2 O2 B1 O4 . 120.53(5)
C2 O2 B1 O1 . -3.95(6)
C2 O2 B1 O5 . -124.16(5)
B1 O1 C1 C4 . -132.19(5)
Li1 O1 C1 C4 . 52.96(8)
B1 O1 C1 C3 . 103.72(6)
Li1 O1 C1 C3 . -71.13(7)
B1 O1 C1 C2 . -12.51(6)
Li1 O1 C1 C2 . 172.64(6)
Li1 O3 C2 O2 8_556 -164.56(7)
Li1 O3 C2 C1 8_556 17.31(12)
B1 O2 C2 O3 . 177.79(6)
B1 O2 C2 C1 . -3.83(7)
O1 C1 C2 O3 . -171.56(6)
C4 C1 C2 O3 . -52.29(8)
C3 C1 C2 O3 . 71.68(8)
O1 C1 C2 O2 . 10.11(6)
C4 C1 C2 O2 . 129.38(5)
C3 C1 C2 O2 . -106.65(6)
B1 O4 C5 C8 . 130.06(6)
B1 O4 C5 C7 . -105.70(6)
B1 O4 C5 C6 . 10.76(6)
Li1 O6 C6 O5 5_676 172.88(18)
Li1 O6 C6 C5 5_676 -8.8(2)
B1 O5 C6 O6 . -177.52(6)
B1 O5 C6 C5 . 3.98(7)
O4 C5 C6 O6 . 172.41(6)
C8 C5 C6 O6 . 54.03(8)
C7 C5 C6 O6 . -70.29(8)
O4 C5 C6 O5 . -9.14(6)
C8 C5 C6 O5 . -127.51(6)
C7 C5 C6 O5 . 108.16(6)
